data_2311614
loop_
_publ_author_name
'Popova, Inessa'
'Healy, Peter C.'
'Loughlin, Wendy A.'
'Karis, N. David'
'Jenkins, Ian D.'

_publ_section_title
;
 The glycogen phosphorylase inhibitor
 2-(3-benzylamino-2-oxo-1,2-dihydropyridin-1-yl)-N-(3,4-dichlorobenzyl)acetamide.
;
_journal_coeditor_code CU3042
_journal_issue 'Pt 11'
_journal_name_full 'Acta crystallographica. Section C, Crystal structure communications'
_journal_page_first 1408
_journal_page_last 1410
_journal_paper_doi 10.1107/S0108270113028631
_journal_volume 69
_journal_year 2013
_chemical_formula_iupac 'C21 H19 Cl2 N3 O2'
_chemical_formula_moiety 'C21 H19 Cl2 N3 O2'
_chemical_formula_sum 'C21 H19 Cl2 N3 O2'
_chemical_formula_weight 416.29
_chemical_name_systematic 2-(3-Benzylamino-2-oxo-1,2-dihydropyridin-1-yl)-<i>N</i>-(3,4-dichlorobenzyl)acetamide
_space_group_IT_number 14
_space_group_name_Hall '-P 2ybc'
_space_group_name_H-M_alt 'P 1 21/c 1'
_symmetry_cell_setting monoclinic
_symmetry_space_group_name_Hall '-P 2ybc'
_symmetry_space_group_name_H-M 'P 1 21/c 1'
_atom_sites_solution_hydrogens geom
_atom_sites_solution_primary direct
_atom_sites_solution_secondary difmap
_cell_angle_alpha 90
_cell_angle_beta 93.874(3)
_cell_angle_gamma 90
_cell_formula_units_Z 4
_cell_length_a 18.9215(8)
_cell_length_b 11.5507(5)
_cell_length_c 8.9392(3)
_cell_measurement_reflns_used 1947
_cell_measurement_temperature 200
_cell_measurement_theta_max 28.8880
_cell_measurement_theta_min 3.5030
_cell_volume 1949.26(14)
_computing_cell_refinement 'CrysAlis PRO (Agilent, 2012)'
_computing_data_reduction 'CrysAlis PRO (Agilent, 2012)'
_computing_molecular_graphics 'ORTEP-3 for Windows (Farrugia, 2012)'
_computing_publication_material 'PLATON (Spek, 2009)'
_computing_structure_refinement
;
TeXSan (Molecular Structure Corporation, 2001) and
SHELXL97 (Sheldrick, 2008)
;
_computing_structure_solution
;
TeXsan (Molecular Structure Corporation, 2001)
and SIR97 (Altomare <i>et al.</i>, 1999)
;
_diffrn_ambient_temperature 200
_diffrn_detector_area_resol_mean 16.0774
_diffrn_measured_fraction_theta_full 0.999
_diffrn_measured_fraction_theta_max 0.999
_diffrn_measurement_device_type 'Oxford GEMINI S Ultra'
_diffrn_measurement_method '\w and \f'
_diffrn_radiation_monochromator graphite
_diffrn_radiation_source 'Enhance (Mo) X-ray Source'
_diffrn_radiation_type MoK\a
_diffrn_radiation_wavelength 0.71070
_diffrn_reflns_av_R_equivalents 0.0354
_diffrn_reflns_av_sigmaI/netI 0.0554
_diffrn_reflns_limit_h_max 16
_diffrn_reflns_limit_h_min -24
_diffrn_reflns_limit_k_max 15
_diffrn_reflns_limit_k_min -13
_diffrn_reflns_limit_l_max 10
_diffrn_reflns_limit_l_min -11
_diffrn_reflns_number 8900
_diffrn_reflns_reduction_process
;
;
_diffrn_reflns_theta_full 27.50
_diffrn_reflns_theta_max 27.50
_diffrn_reflns_theta_min 3.13
_diffrn_standards_decay_% 0
_diffrn_standards_number 0
_exptl_absorpt_coefficient_mu 0.356
_exptl_absorpt_correction_T_max 0.979
_exptl_absorpt_correction_T_min 0.904
_exptl_absorpt_correction_type multi-scan
_exptl_absorpt_process_details '(CrysAlis PRO; Agilent, 2012)'
_exptl_crystal_colour colourless
_exptl_crystal_density_diffrn 1.418
_exptl_crystal_density_method 'not measured'
_exptl_crystal_description plate
_exptl_crystal_F_000 864
_exptl_crystal_size_max 0.290
_exptl_crystal_size_mid 0.180
_exptl_crystal_size_min 0.060
_refine_diff_density_max 0.317
_refine_diff_density_min -0.300
_refine_ls_extinction_method none
_refine_ls_goodness_of_fit_ref 1.035
_refine_ls_hydrogen_treatment mixed
_refine_ls_matrix_type full
_refine_ls_number_parameters 261
_refine_ls_number_reflns 4456
_refine_ls_number_restraints 0
_refine_ls_restrained_S_all 1.035
_refine_ls_R_factor_all 0.0833
_refine_ls_R_factor_gt 0.0510
_refine_ls_shift/su_max 0.000
_refine_ls_shift/su_mean 0.000
_refine_ls_structure_factor_coef Fsqd
_refine_ls_weighting_details 'calc w = 1/[\s^2^(Fo^2^)+(0.0454P)^2^+0.3413P] where P=(Fo^2^+2Fc^2^)/3'
_refine_ls_weighting_scheme calc
_refine_ls_wR_factor_gt 0.1025
_refine_ls_wR_factor_ref 0.1157
_reflns_number_gt 3126
_reflns_number_total 4456
_reflns_threshold_expression I>2\s(I)
_cod_data_source_file cu3042sup1.cif
_cod_data_source_block I
_cod_original_sg_symbol_H-M 'P 21/c'
_cod_database_code 2311614

loop_
_symmetry_equiv_pos_site_id
_symmetry_equiv_pos_as_xyz
1 x,y,z
2 -x,1/2+y,1/2-z
3 -x,-y,-z
4 x,1/2-y,1/2+z

loop_
_atom_site_aniso_label
_atom_site_aniso_U_11
_atom_site_aniso_U_22
_atom_site_aniso_U_33
_atom_site_aniso_U_12
_atom_site_aniso_U_13
_atom_site_aniso_U_23
Cl17 0.0435(4) 0.0931(6) 0.0472(4) 0.0309(4) -0.0053(3) 0.0138(4)
Cl18 0.0337(3) 0.0666(5) 0.0553(4) -0.0130(3) -0.0075(3) -0.0132(4)
O2 0.0312(8) 0.0235(8) 0.0326(7) 0.0081(6) 0.0002(6) -0.0003(6)
O12 0.0303(8) 0.0386(9) 0.0212(7) 0.0026(7) 0.0038(5) 0.0015(7)
N1 0.0217(8) 0.0216(9) 0.0238(8) -0.0001(7) 0.0034(6) -0.0033(7)
N3 0.0215(10) 0.0257(10) 0.0546(12) 0.0021(8) -0.0002(8) -0.0136(9)
N11 0.0233(9) 0.0429(12) 0.0191(9) -0.0034(8) 0.0026(7) 0.0025(9)
C2 0.0244(10) 0.0218(10) 0.0212(9) 0.0013(8) 0.0048(7) 0.0018(8)
C3 0.0219(10) 0.0227(11) 0.0261(10) -0.0001(8) 0.0045(8) -0.0015(9)
C4 0.0228(10) 0.0301(12) 0.0361(11) 0.0027(9) -0.0015(8) 0.0026(10)
C5 0.0319(12) 0.0203(11) 0.0430(12) 0.0073(9) 0.0035(9) 0.0069(10)
C6 0.0325(12) 0.0169(10) 0.0366(11) -0.0001(9) 0.0089(9) -0.0029(9)
C11 0.0263(11) 0.0320(12) 0.0224(10) -0.0016(9) 0.0009(8) -0.0060(9)
C12 0.0255(10) 0.0224(11) 0.0223(9) -0.0033(8) 0.0014(7) -0.0067(9)
C13 0.0253(11) 0.0504(15) 0.0245(10) -0.0044(10) 0.0025(8) 0.0023(11)
C14 0.0216(10) 0.0387(13) 0.0237(10) -0.0002(9) 0.0047(8) -0.0003(10)
C15 0.0405(13) 0.0345(13) 0.0358(12) -0.0049(11) 0.0052(10) -0.0055(11)
C16 0.0454(14) 0.0321(13) 0.0427(13) 0.0120(11) 0.0104(11) 0.0038(11)
C17 0.0269(12) 0.0524(16) 0.0276(11) 0.0119(11) 0.0044(8) 0.0059(11)
C18 0.0222(10) 0.0428(14) 0.0292(10) -0.0015(10) 0.0026(8) -0.0030(10)
C19 0.0231(10) 0.0308(12) 0.0307(10) 0.0002(9) 0.0031(8) 0.0012(10)
C31 0.0278(12) 0.0368(13) 0.0457(13) -0.0043(10) -0.0010(9) -0.0134(11)
C32 0.0246(11) 0.0261(12) 0.0454(13) -0.0056(9) 0.0003(9) -0.0099(10)
C33 0.0309(12) 0.0371(14) 0.0491(14) -0.0056(10) -0.0017(10) -0.0008(12)
C34 0.0428(15) 0.0522(17) 0.0456(14) -0.0134(12) 0.0076(11) -0.0044(13)
C35 0.0336(14) 0.0531(17) 0.0645(17) -0.0069(12) 0.0153(12) -0.0158(15)
C36 0.0280(13) 0.0509(17) 0.0708(18) 0.0051(12) -0.0019(12) -0.0109(15)
C37 0.0332(13) 0.0378(14) 0.0469(13) -0.0016(10) -0.0021(10) -0.0061(12)

loop_
_atom_site_type_symbol
_atom_site_label
_atom_site_fract_x
_atom_site_fract_y
_atom_site_fract_z
_atom_site_U_iso_or_equiv
_atom_site_thermal_displace_type
_atom_site_occupancy
Cl Cl17 0.01187(4) 0.39204(8) -0.18149(7) 0.0617(3) Uani 1.000
Cl Cl18 0.04090(3) 0.12847(7) -0.10599(7) 0.0523(2) Uani 1.000
O O2 0.47878(7) 0.38715(12) 0.36430(15) 0.0292(4) Uani 1.000
O O12 0.36288(7) 0.17730(13) 0.43693(14) 0.0299(5) Uani 1.000
N N1 0.49932(8) 0.19497(14) 0.33929(17) 0.0223(5) Uani 1.000
N N3 0.60227(10) 0.41821(17) 0.5336(2) 0.0341(6) Uani 1.000
N N11 0.31490(9) 0.24570(17) 0.2172(2) 0.0284(6) Uani 1.000
C C2 0.51697(10) 0.30181(18) 0.3965(2) 0.0223(6) Uani 1.000
C C3 0.58202(10) 0.30810(18) 0.4918(2) 0.0234(6) Uani 1.000
C C4 0.61913(11) 0.20999(19) 0.5276(2) 0.0298(6) Uani 1.000
C C5 0.59536(11) 0.10202(19) 0.4706(2) 0.0317(7) Uani 1.000
C C6 0.53699(11) 0.09613(18) 0.3768(2) 0.0284(6) Uani 1.000
C C11 0.43813(10) 0.19012(19) 0.2318(2) 0.0269(6) Uani 1.000
C C12 0.36871(10) 0.20587(18) 0.3054(2) 0.0234(6) Uani 1.000
C C13 0.24491(11) 0.2561(2) 0.2742(2) 0.0334(7) Uani 1.000
C C14 0.18896(10) 0.2890(2) 0.1548(2) 0.0279(6) Uani 1.000
C C15 0.17688(13) 0.4037(2) 0.1177(3) 0.0368(7) Uani 1.000
C C16 0.12307(13) 0.4348(2) 0.0138(3) 0.0397(8) Uani 1.000
C C17 0.08051(11) 0.3512(2) -0.0545(2) 0.0355(8) Uani 1.000
C C18 0.09268(10) 0.2355(2) -0.0206(2) 0.0314(7) Uani 1.000
C C19 0.14641(10) 0.20476(19) 0.0839(2) 0.0281(6) Uani 1.000
C C31 0.66989(12) 0.4393(2) 0.6130(3) 0.0369(7) Uani 1.000
C C32 0.73130(11) 0.41581(19) 0.5170(3) 0.0321(7) Uani 1.000
C C33 0.72526(12) 0.4363(2) 0.3636(3) 0.0392(8) Uani 1.000
C C34 0.78102(14) 0.4140(2) 0.2756(3) 0.0467(9) Uani 1.000
C C35 0.84427(13) 0.3723(2) 0.3401(3) 0.0499(9) Uani 1.000
C C36 0.85115(13) 0.3511(2) 0.4922(3) 0.0501(9) Uani 1.000
C C37 0.79493(12) 0.3720(2) 0.5794(3) 0.0395(8) Uani 1.000
H H3 0.5730(13) 0.466(2) 0.540(3) 0.040(7) Uiso 1.000
H H4 0.66130 0.21420 0.59140 0.0360 Uiso 1.000
H H5 0.62070 0.03340 0.49840 0.0380 Uiso 1.000
H H6 0.52170 0.02360 0.33630 0.0340 Uiso 1.000
H H11 0.3211(12) 0.262(2) 0.138(3) 0.029(7) Uiso 1.000
H H11A 0.43750 0.11690 0.18320 0.0320 Uiso 1.000
H H11B 0.44230 0.24970 0.15970 0.0320 Uiso 1.000
H H13A 0.23250 0.18380 0.31600 0.0400 Uiso 1.000
H H13B 0.24670 0.31380 0.35030 0.0400 Uiso 1.000
H H15 0.20610 0.46190 0.16450 0.0440 Uiso 1.000
H H16 0.11550 0.51410 -0.01070 0.0480 Uiso 1.000
H H19 0.15440 0.12540 0.10740 0.0340 Uiso 1.000
H H31A 0.67430 0.39040 0.69870 0.0440 Uiso 1.000
H H31B 0.67190 0.51800 0.64410 0.0440 Uiso 1.000
H H33 0.68220 0.46630 0.31850 0.0470 Uiso 1.000
H H34 0.77580 0.42740 0.17060 0.0560 Uiso 1.000
H H35 0.88290 0.35800 0.28010 0.0600 Uiso 1.000
H H36 0.89460 0.32250 0.53710 0.0600 Uiso 1.000
H H37 0.79990 0.35590 0.68380 0.0470 Uiso 1.000

loop_
_atom_type_symbol
_atom_type_description
_atom_type_scat_dispersion_real
_atom_type_scat_dispersion_imag
_atom_type_scat_source
O O 0.0106 0.0060 'International Tables Vol C Tables 4.2.6.8 and 6.1.1.4'
N N 0.0061 0.0033 'International Tables Vol C Tables 4.2.6.8 and 6.1.1.4'
Cl Cl 0.1484 0.1585 'International Tables Vol C Tables 4.2.6.8 and 6.1.1.4'
H H 0.0000 0.0000 'International Tables Vol C Tables 4.2.6.8 and 6.1.1.4'
C C 0.0033 0.0016 'International Tables Vol C Tables 4.2.6.8 and 6.1.1.4'

loop_
_geom_angle_atom_site_label_1
_geom_angle_atom_site_label_2
_geom_angle_atom_site_label_3
_geom_angle
_geom_angle_publ_flag
C2 N1 C6 123.23(16) no
C2 N1 C11 116.41(16) no
C6 N1 C11 120.35(16) no
C3 N3 C31 120.85(18) no
C12 N11 C13 120.01(17) no
C3 N3 H3 119.0(18) no
C31 N3 H3 116.8(18) no
C13 N11 H11 120.9(18) no
C12 N11 H11 119.1(17) no
O2 C2 C3 123.54(18) no
N1 C2 C3 116.14(17) no
O2 C2 N1 120.31(17) no
N3 C3 C2 114.61(18) no
C2 C3 C4 120.04(19) no
N3 C3 C4 125.30(18) no
C3 C4 C5 120.35(18) no
C4 C5 C6 120.0(2) no
N1 C6 C5 120.08(19) no
N1 C11 C12 112.47(15) no
O12 C12 C11 121.10(17) no
N11 C12 C11 115.80(16) no
O12 C12 N11 123.00(18) no
N11 C13 C14 112.75(15) no
C13 C14 C15 120.7(2) no
C13 C14 C19 120.4(2) no
C15 C14 C19 118.77(19) no
C14 C15 C16 121.0(2) no
C15 C16 C17 120.0(2) no
Cl17 C17 C16 119.41(18) no
Cl17 C17 C18 120.80(16) no
C16 C17 C18 119.79(19) no
C17 C18 C19 120.00(19) no
Cl18 C18 C17 120.91(15) no
Cl18 C18 C19 119.08(17) no
C14 C19 C18 120.4(2) no
N3 C31 C32 112.3(2) no
C31 C32 C33 120.9(2) no
C31 C32 C37 121.0(2) no
C33 C32 C37 118.1(2) no
C32 C33 C34 121.0(2) no
C33 C34 C35 120.1(2) no
C34 C35 C36 119.7(2) no
C35 C36 C37 120.0(2) no
C32 C37 C36 121.1(2) no
C3 C4 H4 120.00 no
C5 C4 H4 120.00 no
C4 C5 H5 120.00 no
C6 C5 H5 120.00 no
N1 C6 H6 120.00 no
C5 C6 H6 120.00 no
N1 C11 H11A 109.00 no
N1 C11 H11B 109.00 no
C12 C11 H11A 109.00 no
C12 C11 H11B 109.00 no
H11A C11 H11B 109.00 no
N11 C13 H13A 109.00 no
N11 C13 H13B 109.00 no
C14 C13 H13A 109.00 no
C14 C13 H13B 109.00 no
H13A C13 H13B 109.00 no
C14 C15 H15 119.00 no
C16 C15 H15 120.00 no
C15 C16 H16 120.00 no
C17 C16 H16 120.00 no
C14 C19 H19 120.00 no
C18 C19 H19 120.00 no
N3 C31 H31A 109.00 no
N3 C31 H31B 109.00 no
C32 C31 H31A 109.00 no
C32 C31 H31B 109.00 no
H31A C31 H31B 109.00 no
C32 C33 H33 119.00 no
C34 C33 H33 119.00 no
C33 C34 H34 120.00 no
C35 C34 H34 120.00 no
C34 C35 H35 120.00 no
C36 C35 H35 120.00 no
C35 C36 H36 120.00 no
C37 C36 H36 120.00 no
C32 C37 H37 119.00 no
C36 C37 H37 119.00 no

loop_
_geom_bond_atom_site_label_1
_geom_bond_atom_site_label_2
_geom_bond_distance
_geom_bond_publ_flag
Cl17 C17 1.732(2) no
Cl18 C18 1.723(2) no
O2 C2 1.244(2) no
O12 C12 1.233(2) no
N1 C2 1.369(3) no
N1 C6 1.375(3) no
N1 C11 1.455(2) no
N3 C3 1.373(3) no
N3 C31 1.441(3) no
N11 C12 1.327(3) no
N11 C13 1.456(3) no
N3 H3 0.79(2) no
N11 H11 0.75(3) no
C2 C3 1.451(3) no
C3 C4 1.360(3) no
C4 C5 1.409(3) no
C5 C6 1.343(3) no
C11 C12 1.519(3) no
C13 C14 1.501(3) no
C14 C19 1.388(3) no
C14 C15 1.381(3) no
C15 C16 1.379(4) no
C16 C17 1.374(3) no
C17 C18 1.386(3) no
C18 C19 1.380(3) no
C31 C32 1.515(3) no
C32 C37 1.388(3) no
C32 C33 1.389(4) no
C33 C34 1.382(4) no
C34 C35 1.380(4) no
C35 C36 1.379(4) no
C36 C37 1.382(3) no
C4 H4 0.9500 no
C5 H5 0.9500 no
C6 H6 0.9500 no
C11 H11A 0.9500 no
C11 H11B 0.9500 no
C13 H13A 0.9500 no
C13 H13B 0.9500 no
C15 H15 0.9500 no
C16 H16 0.9500 no
C19 H19 0.9500 no
C31 H31A 0.9500 no
C31 H31B 0.9500 no
C33 H33 0.9500 no
C34 H34 0.9500 no
C35 H35 0.9500 no
C36 H36 0.9500 no
C37 H37 0.9500 no

loop_
_geom_contact_atom_site_label_1
_geom_contact_atom_site_label_2
_geom_contact_distance
_geom_contact_site_symmetry_2
_geom_contact_publ_flag
Cl17 Cl18 3.1584(12) . no
Cl17 Cl18 3.4362(11) 2_554 no
Cl17 C16 3.645(3) 3_565 no
Cl17 C19 3.585(2) 4_554 no
Cl18 Cl17 3.1584(12) . no
Cl18 Cl17 3.4362(11) 2_544 no
Cl18 H35 3.1000 4_454 no
O2 N3 2.721(2) . no
O2 C12 2.975(2) . no
O2 N3 2.903(2) 3_666 no
O2 C6 3.236(2) 2_655 no
O12 C2 3.293(2) . no
O12 C5 3.410(3) 3_656 no
O12 C11 3.288(2) 4_555 no
O12 N11 2.864(2) 4_555 no
O12 N1 2.788(2) . no
O2 H11B 2.4800 . no
O2 H3 2.16(2) 3_666 no
O2 H3 2.47(3) . no
O2 H6 2.3900 2_655 no
O12 H13A 2.6300 . no
O12 H5 2.5200 3_656 no
O12 H13B 2.7700 . no
O12 H11 2.13(3) 4_555 no
O12 H11B 2.5600 4_555 no
N1 O12 2.788(2) . no
N3 O2 2.721(2) . no
N3 O2 2.903(2) 3_666 no
N3 C6 3.388(3) 4_555 no
N11 O12 2.864(2) 4_554 no
N3 H33 2.5900 . no
C2 O12 3.293(2) . no
C2 C11 3.438(3) 4_555 no
C3 C33 3.357(3) . no
C3 C11 3.578(3) 4_555 no
C4 C32 3.193(3) . no
C5 O12 3.410(3) 3_656 no
C6 O2 3.236(2) 2_645 no
C6 C31 3.585(3) 4_554 no
C6 N3 3.388(3) 4_554 no
C6 C6 3.487(3) 3_656 no
C11 O12 3.288(2) 4_554 no
C11 C3 3.578(3) 4_554 no
C11 C2 3.438(3) 4_554 no
C12 O2 2.975(2) . no
C13 C18 3.519(3) 4_555 no
C13 C19 3.470(3) 4_555 no
C14 C18 3.540(3) 4_555 no
C16 Cl17 3.645(3) 3_565 no
C18 C14 3.540(3) 4_554 no
C18 C13 3.519(3) 4_554 no
C19 Cl17 3.585(2) 4_555 no
C19 C13 3.470(3) 4_554 no
C31 C6 3.585(3) 4_555 no
C32 C4 3.193(3) . no
C33 C3 3.357(3) . no
C2 H11B 2.8900 4_555 no
C4 H31A 2.7500 . no
C5 H31A 2.9400 4_554 no
C16 H34 3.0600 3_665 no
C19 H13B 2.9200 4_554 no
C31 H4 2.6100 . no
C32 H4 2.7800 . no
C34 H19 2.8900 2_655 no
C34 H4 3.0900 4_554 no
C35 H19 2.9600 2_655 no
C35 H37 3.0700 4_554 no
C37 H15 2.9900 3_666 no
H3 O2 2.47(3) . no
H3 O2 2.16(2) 3_666 no
H4 C31 2.6100 . no
H4 C32 2.7800 . no
H4 H31A 2.2600 . no
H4 C34 3.0900 4_555 no
H5 O12 2.5200 3_656 no
H6 H11A 2.3000 . no
H6 O2 2.3900 2_645 no
H11 H11B 2.2900 . no
H11 O12 2.13(3) 4_554 no
H11A H6 2.3000 . no
H11B O2 2.4800 . no
H11B H11 2.2900 . no
H11B O12 2.5600 4_554 no
H11B C2 2.8900 4_554 no
H13A O12 2.6300 . no
H13A H19 2.4000 . no
H13B O12 2.7700 . no
H13B H15 2.4700 . no
H13B H31B 2.4800 3_666 no
H13B C19 2.9200 4_555 no
H15 H13B 2.4700 . no
H15 C37 2.9900 3_666 no
H15 H37 2.5100 3_666 no
H19 H13A 2.4000 . no
H19 C34 2.8900 2_645 no
H19 C35 2.9600 2_645 no
H31A C4 2.7500 . no
H31A H4 2.2600 . no
H31A H37 2.4200 . no
H31A C5 2.9400 4_555 no
H31B H13B 2.4800 3_666 no
H33 N3 2.5900 . no
H34 C16 3.0600 3_665 no
H35 Cl18 3.1000 4_655 no
H37 H31A 2.4200 . no
H37 H15 2.5100 3_666 no
H37 C35 3.0700 4_555 no

loop_
_geom_hbond_atom_site_label_D
_geom_hbond_atom_site_label_H
_geom_hbond_atom_site_label_A
_geom_hbond_site_symmetry_A
_geom_hbond_distance_DH
_geom_hbond_distance_HA
_geom_hbond_distance_DA
_geom_hbond_angle_DHA
_geom_hbond_publ_flag
N3 H3 O2 . 0.79(2) 2.47(3) 2.721(2) 100(2) yes
N3 H3 O2 3_666 0.79(2) 2.16(2) 2.903(2) 157(2) yes
N11 H11 O12 4_554 0.75(3) 2.13(3) 2.864(2) 166(2) yes

loop_
_geom_torsion_atom_site_label_1
_geom_torsion_atom_site_label_2
_geom_torsion_atom_site_label_3
_geom_torsion_atom_site_label_4
_geom_torsion
_geom_torsion_publ_flag
C6 N1 C2 O2 -176.31(17) no
C6 N1 C2 C3 4.8(3) no
C11 N1 C2 O2 4.9(3) no
C11 N1 C2 C3 -174.02(16) no
C2 N1 C6 C5 -1.9(3) no
C11 N1 C6 C5 176.85(17) no
C2 N1 C11 C12 -72.9(2) no
C6 N1 C11 C12 108.3(2) no
C31 N3 C3 C2 -172.51(19) no
C31 N3 C3 C4 4.7(3) no
C3 N3 C31 C32 67.5(3) no
C13 N11 C12 O12 -0.7(3) no
C13 N11 C12 C11 175.69(18) no
C12 N11 C13 C14 -173.21(19) no
N1 C2 C3 N3 173.08(16) no
N1 C2 C3 C4 -4.3(3) no
O2 C2 C3 N3 -5.8(3) no
O2 C2 C3 C4 176.87(18) no
N3 C3 C4 C5 -176.03(18) no
C2 C3 C4 C5 1.0(3) no
C3 C4 C5 C6 2.0(3) no
C4 C5 C6 N1 -1.7(3) no
N1 C11 C12 N11 155.49(18) no
N1 C11 C12 O12 -28.1(3) no
N11 C13 C14 C15 -85.5(2) no
N11 C13 C14 C19 97.2(2) no
C13 C14 C15 C16 -176.5(2) no
C19 C14 C15 C16 0.9(3) no
C13 C14 C19 C18 176.80(17) no
C15 C14 C19 C18 -0.6(3) no
C14 C15 C16 C17 0.0(4) no
C15 C16 C17 Cl17 178.50(19) no
C15 C16 C17 C18 -1.2(3) no
C16 C17 C18 C19 1.4(3) no
Cl17 C17 C18 Cl18 1.1(2) no
Cl17 C17 C18 C19 -178.24(15) no
C16 C17 C18 Cl18 -179.23(17) no
Cl18 C18 C19 C14 -179.90(14) no
C17 C18 C19 C14 -0.5(3) no
N3 C31 C32 C37 -146.1(2) no
N3 C31 C32 C33 33.2(3) no
C31 C32 C33 C34 -179.4(2) no
C31 C32 C37 C36 -179.6(2) no
C33 C32 C37 C36 1.1(3) no
C37 C32 C33 C34 -0.2(3) no
C32 C33 C34 C35 -0.9(4) no
C33 C34 C35 C36 1.1(4) no
C34 C35 C36 C37 -0.2(4) no
C35 C36 C37 C32 -0.9(4) no
